data_7124259
loop_
_publ_author_name
'Zhang, Jing'
'Li, Jing'
'Feng, Xin'
'Kong, Ming'
'Hu, Zhaobo'
'Zheng, You-Xuan'
'Song, You'

_publ_section_title
;
 Light-controlled efficient photoluminescence based on an europium
 \b-diketonate with single-crystal-to-single-crystal [2+2] cycloaddition
;
_journal_name_full 'Chemical Communications'
_journal_paper_doi 10.1039/C9CC05227E
_journal_year 2019
_chemical_formula_sum 'C55 H38 Eu F9 N2 O7'
_chemical_formula_weight 1161.83
_space_group_crystal_system monoclinic
_space_group_IT_number 14
_space_group_name_Hall '-P 2yn'
_space_group_name_H-M_alt 'P 1 21/n 1'
_symmetry_space_group_name_Hall '-P 2yn'
_symmetry_space_group_name_H-M 'P 1 21/n 1'
_atom_sites_solution_hydrogens mixed
_audit_creation_method SHELXL-2014/7
_audit_update_record
;
2019-07-02 deposited with the CCDC.    2019-10-02 downloaded from the CCDC.
;
_cell_angle_alpha 90
_cell_angle_beta 98.0640(10)
_cell_angle_gamma 90
_cell_formula_units_Z 4
_cell_length_a 13.1610(13)
_cell_length_b 15.4629(15)
_cell_length_c 24.040(2)
_cell_measurement_reflns_used 9855
_cell_measurement_temperature 296(2)
_cell_measurement_theta_max 27.64
_cell_measurement_theta_min 2.52
_cell_volume 4843.9(8)
_computing_structure_refinement 'SHELXL-2014/7 (Sheldrick, 2014)'
_diffrn_ambient_temperature 296(2)
_diffrn_measured_fraction_theta_full 1.000
_diffrn_measured_fraction_theta_max 0.996
_diffrn_measurement_device_type 'CCD area detector'
_diffrn_measurement_method 'phi and omega scans'
_diffrn_radiation_type MoK\a
_diffrn_radiation_wavelength 0.71073
_diffrn_reflns_av_R_equivalents 0.0371
_diffrn_reflns_av_unetI/netI 0.0402
_diffrn_reflns_Laue_measured_fraction_full 1.000
_diffrn_reflns_Laue_measured_fraction_max 0.996
_diffrn_reflns_limit_h_max 10
_diffrn_reflns_limit_h_min -17
_diffrn_reflns_limit_k_max 19
_diffrn_reflns_limit_k_min -20
_diffrn_reflns_limit_l_max 31
_diffrn_reflns_limit_l_min -31
_diffrn_reflns_number 32406
_diffrn_reflns_point_group_measured_fraction_full 1.000
_diffrn_reflns_point_group_measured_fraction_max 0.996
_diffrn_reflns_theta_full 25.242
_diffrn_reflns_theta_max 27.657
_diffrn_reflns_theta_min 1.570
_exptl_absorpt_coefficient_mu 1.386
_exptl_crystal_density_diffrn 1.593
_exptl_crystal_description block
_exptl_crystal_F_000 2328
_refine_diff_density_max 0.980
_refine_diff_density_min -0.740
_refine_diff_density_rms 0.079
_refine_ls_extinction_method none
_refine_ls_goodness_of_fit_ref 1.043
_refine_ls_hydrogen_treatment mixed
_refine_ls_matrix_type full
_refine_ls_number_parameters 672
_refine_ls_number_reflns 11270
_refine_ls_number_restraints 0
_refine_ls_restrained_S_all 1.043
_refine_ls_R_factor_all 0.0298
_refine_ls_R_factor_gt 0.0248
_refine_ls_shift/su_max 0.001
_refine_ls_shift/su_mean 0.000
_refine_ls_structure_factor_coef Fsqd
_refine_ls_weighting_details 'w=1/[\s^2^(Fo^2^)+(0.0208P)^2^+2.6120P] where P=(Fo^2^+2Fc^2^)/3'
_refine_ls_weighting_scheme calc
_refine_ls_wR_factor_gt 0.0580
_refine_ls_wR_factor_ref 0.0602
_reflns_Friedel_coverage 0.000
_reflns_number_gt 9960
_reflns_number_total 11270
_reflns_threshold_expression 'I > 2\s(I)'
_cod_data_source_file c9cc05227e2.cif
_cod_data_source_block 1
_cod_original_cell_volume 4843.8(8)
_cod_database_code 7124259
_shelx_shelxl_version_number 2014/7
_shelx_space_group_comment
;
The symmetry employed for this shelxl refinement is uniquely defined
by the following loop, which should always be used as a source of
symmetry information in preference to the above space-group names.
They are only intended as comments.
;

loop_
_space_group_symop_operation_xyz
'x, y, z'
'-x+1/2, y+1/2, -z+1/2'
'-x, -y, -z'
'x-1/2, -y-1/2, z-1/2'

loop_
_atom_site_label
_atom_site_type_symbol
_atom_site_fract_x
_atom_site_fract_y
_atom_site_fract_z
_atom_site_U_iso_or_equiv
_atom_site_adp_type
_atom_site_occupancy
_atom_site_site_symmetry_order
_atom_site_calc_flag
_atom_site_refinement_flags_posn
_atom_site_refinement_flags_adp
C42 C 0.95443(16) 0.75717(14) 0.71112(8) 0.0213(4) Uani 1 1 d . .
Eu1 Eu 0.65448(2) 0.78543(2) 0.79426(2) 0.01358(3) Uani 1 1 d . .
C41 C 0.89532(15) 0.77186(12) 0.76057(8) 0.0158(4) Uani 1 1 d . .
F8 F 0.92408(12) 0.81330(10) 0.66932(5) 0.0381(3) Uani 1 1 d . .
F5 F 0.56272(13) 0.49815(9) 0.68629(6) 0.0419(4) Uani 1 1 d . .
O5 O 0.80609(10) 0.81815(9) 0.85660(5) 0.0187(3) Uani 1 1 d . .
C43 C 0.49475(17) 0.78965(12) 0.66464(8) 0.0207(4) Uani 1 1 d . .
H43 H 0.4530 0.7600 0.6863 0.025 Uiso 1 1 calc R U
F6 F 0.44940(11) 0.46881(8) 0.73947(5) 0.0343(3) Uani 1 1 d . .
C13 C 0.41601(16) 0.77392(13) 0.82754(9) 0.0218(4) Uani 1 1 d . .
N1 N 0.58687(13) 0.81721(10) 0.68937(6) 0.0180(3) Uani 1 1 d . .
C3 C 0.65593(16) 0.95366(12) 1.03641(8) 0.0201(4) Uani 1 1 d . .
F9 F 0.93615(11) 0.67838(9) 0.68890(5) 0.0333(3) Uani 1 1 d . .
O2 O 0.47474(11) 0.77219(9) 0.79025(6) 0.0221(3) Uani 1 1 d . .
O1 O 0.60240(11) 0.85106(9) 0.87535(5) 0.0206(3) Uani 1 1 d . .
O6 O 0.79918(10) 0.76311(9) 0.74718(5) 0.0191(3) Uani 1 1 d . .
F7 F 1.05546(10) 0.76500(11) 0.72332(5) 0.0391(4) Uani 1 1 d . .
O3 O 0.66351(12) 0.67560(9) 0.86387(5) 0.0219(3) Uani 1 1 d . .
C25 C 0.62228(16) 0.60275(13) 0.86887(8) 0.0205(4) Uani 1 1 d . .
O7 O 0.66197(12) 0.94056(9) 0.77966(6) 0.0206(3) Uani 1 1 d . .
H7 H 0.627(2) 0.9679(16) 0.7546(11) 0.033(7) Uiso 1 1 d . .
O4 O 0.61293(11) 0.64878(8) 0.75009(6) 0.0209(3) Uani 1 1 d . .
C38 C 1.06160(15) 0.79850(11) 0.92835(8) 0.0155(4) Uani 1 1 d . .
H38 H 1.0926 0.7699 0.9011 0.019 Uiso 1 1 calc R U
C46 C 0.61550(16) 0.87539(12) 0.60017(8) 0.0190(4) Uani 1 1 d . .
H46 H 0.6590 0.9049 0.5794 0.023 Uiso 1 1 calc R U
F1 F 0.24426(11) 0.73874(14) 0.84378(7) 0.0567(5) Uani 1 1 d . .
F3 F 0.26379(12) 0.80003(13) 0.76632(7) 0.0615(5) Uani 1 1 d . .
C51 C 0.40105(17) 0.89804(12) 0.39122(8) 0.0203(4) Uani 1 1 d . .
H51 H 0.3542 0.8691 0.4101 0.024 Uiso 1 1 calc R U
F2 F 0.30575(12) 0.66791(12) 0.78049(7) 0.0571(5) Uani 1 1 d . .
C37 C 0.96420(15) 0.83007(12) 0.91461(7) 0.0158(4) Uani 1 1 d . .
C31 C 1.11644(15) 0.80845(12) 0.98316(8) 0.0159(4) Uani 1 1 d . .
C55 C 0.69641(18) 1.00360(13) 0.82208(9) 0.0254(5) Uani 1 1 d . .
H55A H 0.6399 1.0207 0.8409 0.038 Uiso 1 1 calc R U
H55B H 0.7227 1.0533 0.8048 0.038 Uiso 1 1 calc R U
H55C H 0.7496 0.9790 0.8488 0.038 Uiso 1 1 calc R U
C11 C 0.53201(16) 0.83921(12) 0.90454(8) 0.0191(4) Uani 1 1 d . .
F4 F 0.43742(13) 0.58495(9) 0.68980(6) 0.0471(4) Uani 1 1 d . .
C39 C 0.90166(15) 0.81279(12) 0.85893(8) 0.0152(4) Uani 1 1 d . .
C33 C 1.26221(17) 0.77625(13) 1.05324(9) 0.0224(4) Uani 1 1 d . .
H33 H 1.3253 0.7494 1.0634 0.027 Uiso 1 1 calc R U
C40 C 0.95098(16) 0.79187(12) 0.81177(8) 0.0174(4) Uani 1 1 d . .
H40 H 1.0223 0.7917 0.8156 0.021 Uiso 1 1 calc R U
N2 N 0.43889(14) 0.96283(11) 0.30561(7) 0.0223(4) Uani 1 1 d . .
C21 C 0.65064(17) 0.62262(15) 0.97151(9) 0.0268(5) Uani 1 1 d . .
H21 H 0.6608 0.6809 0.9646 0.032 Uiso 1 1 calc R U
C53 C 0.53307(17) 0.97968(14) 0.33162(9) 0.0250(4) Uani 1 1 d . .
H53 H 0.5792 1.0066 0.3112 0.030 Uiso 1 1 calc R U
C4 C 0.73907(18) 1.01023(13) 1.05363(9) 0.0260(5) Uani 1 1 d . .
H4 H 0.7778 1.0315 1.0271 0.031 Uiso 1 1 calc R U
C27 C 0.56798(16) 0.58457(12) 0.76815(8) 0.0190(4) Uani 1 1 d . .
C50 C 0.49884(16) 0.91875(12) 0.41887(8) 0.0191(4) Uani 1 1 d . .
C29 C 1.12412(17) 0.86283(13) 1.07915(8) 0.0237(4) Uani 1 1 d . .
H29 H 1.0957 0.8948 1.1059 0.028 Uiso 1 1 calc R U
C26 C 0.56982(17) 0.55638(13) 0.82294(8) 0.0225(4) Uani 1 1 d . .
H26 H 0.5356 0.5056 0.8297 0.027 Uiso 1 1 calc R U
C32 C 1.21336(16) 0.76967(13) 0.99921(8) 0.0201(4) Uani 1 1 d . .
H32 H 1.2444 0.7393 0.9727 0.024 Uiso 1 1 calc R U
C35 C 0.96989(17) 0.88882(14) 1.00838(8) 0.0251(4) Uani 1 1 d . .
H35 H 0.9393 0.9205 1.0344 0.030 Uiso 1 1 calc R U
C10 C 0.63072(16) 0.92564(13) 0.98023(8) 0.0202(4) Uani 1 1 d . .
H10 H 0.6694 0.9456 0.9533 0.024 Uiso 1 1 calc R U
C49 C 0.53344(17) 0.90180(12) 0.47866(8) 0.0209(4) Uani 1 1 d . .
H49 H 0.5995 0.9199 0.4927 0.025 Uiso 1 1 calc R U
C47 C 0.64584(16) 0.85884(12) 0.65666(8) 0.0188(4) Uani 1 1 d . .
H47 H 0.7105 0.8775 0.6728 0.023 Uiso 1 1 calc R U
C36 C 0.91738(17) 0.87544(13) 0.95584(8) 0.0229(4) Uani 1 1 d . .
H36 H 0.8507 0.8961 0.9470 0.028 Uiso 1 1 calc R U
C30 C 1.07018(16) 0.85521(12) 1.02388(8) 0.0190(4) Uani 1 1 d . .
C48 C 0.48040(17) 0.86333(12) 0.51486(8) 0.0214(4) Uani 1 1 d . .
H48 H 0.4141 0.8450 0.5016 0.026 Uiso 1 1 calc R U
C52 C 0.37510(17) 0.92132(12) 0.33545(8) 0.0219(4) Uani 1 1 d . .
H52 H 0.3098 0.9074 0.3177 0.026 Uiso 1 1 calc R U
C24 C 0.62378(19) 0.44757(16) 0.99185(10) 0.0350(6) Uani 1 1 d . .
H24 H 0.6154 0.3889 0.9983 0.042 Uiso 1 1 calc R U
C44 C 0.45899(17) 0.80329(13) 0.60830(8) 0.0220(4) Uani 1 1 d . .
H44 H 0.3946 0.7828 0.5930 0.026 Uiso 1 1 calc R U
C12 C 0.43686(17) 0.79982(14) 0.88286(9) 0.0241(4) Uani 1 1 d . .
H12 H 0.3876 0.7914 0.9066 0.029 Uiso 1 1 calc R U
C54 C 0.56592(17) 0.95925(13) 0.38735(8) 0.0236(4) Uani 1 1 d . .
H54 H 0.6324 0.9725 0.4036 0.028 Uiso 1 1 calc R U
C14 C 0.30694(18) 0.74480(18) 0.80466(9) 0.0325(5) Uani 1 1 d . .
C34 C 1.21679(17) 0.82390(13) 1.09351(8) 0.0240(4) Uani 1 1 d . .
H34 H 1.2505 0.8287 1.1301 0.029 Uiso 1 1 calc R U
C16 C 0.65697(17) 0.59337(17) 1.02796(9) 0.0315(5) Uani 1 1 d . .
C22 C 0.62997(16) 0.56681(14) 0.92714(8) 0.0230(4) Uani 1 1 d . .
C17 C 0.64387(18) 0.50404(17) 1.03769(10) 0.0337(6) Uani 1 1 d . .
C2 C 0.59665(17) 0.92255(14) 1.07743(9) 0.0262(5) Uani 1 1 d . .
C7 C 0.51365(19) 0.86670(17) 1.05971(9) 0.0363(6) Uani 1 1 d . .
H7A H 0.4735 0.8467 1.0859 0.044 Uiso 1 1 calc R U
C28 C 0.50386(19) 0.53348(13) 0.72115(9) 0.0261(5) Uani 1 1 d . .
C23 C 0.61631(18) 0.47726(14) 0.93774(9) 0.0282(5) Uani 1 1 d . .
H23 H 0.6023 0.4389 0.9079 0.034 Uiso 1 1 calc R U
C45 C 0.51948(16) 0.84768(12) 0.57457(8) 0.0191(4) Uani 1 1 d . .
C9 C 0.55076(16) 0.86984(13) 0.96420(8) 0.0193(4) Uani 1 1 d . .
C5 C 0.76318(19) 1.03387(15) 1.10864(10) 0.0315(5) Uani 1 1 d . .
H5 H 0.8182 1.0708 1.1193 0.038 Uiso 1 1 calc R U
C6 C 0.7050(2) 1.00251(16) 1.14927(9) 0.0331(5) Uani 1 1 d . .
H6 H 0.7221 1.0185 1.1867 0.040 Uiso 1 1 calc R U
C8 C 0.49086(18) 0.84128(16) 1.00502(9) 0.0315(5) Uani 1 1 d . .
H8 H 0.4353 0.8048 0.9945 0.038 Uiso 1 1 calc R U
C1 C 0.6240(2) 0.94903(16) 1.13409(9) 0.0349(6) Uani 1 1 d . .
H1 H 0.5858 0.9294 1.1613 0.042 Uiso 1 1 calc R U
C15 C 0.6750(2) 0.6512(2) 1.07385(10) 0.0437(7) Uani 1 1 d . .
H15 H 0.6826 0.7100 1.0675 0.052 Uiso 1 1 calc R U
C18 C 0.65056(19) 0.4749(2) 1.09477(10) 0.0461(7) Uani 1 1 d . .
H18 H 0.6418 0.4166 1.1022 0.055 Uiso 1 1 calc R U
C20 C 0.6815(2) 0.6201(3) 1.12798(11) 0.0556(9) Uani 1 1 d . .
H20 H 0.6939 0.6580 1.1582 0.067 Uiso 1 1 calc R U
C19 C 0.6694(2) 0.5312(3) 1.13771(11) 0.0554(9) Uani 1 1 d . .
H19 H 0.6744 0.5110 1.1744 0.066 Uiso 1 1 calc R U

loop_
_atom_site_aniso_label
_atom_site_aniso_U_11
_atom_site_aniso_U_22
_atom_site_aniso_U_33
_atom_site_aniso_U_23
_atom_site_aniso_U_13
_atom_site_aniso_U_12
C42 0.0169(10) 0.0326(10) 0.0144(9) -0.0016(8) 0.0022(8) -0.0016(9)
Eu1 0.01266(5) 0.01820(5) 0.00980(5) 0.00084(3) 0.00129(4) 0.00023(4)
C41 0.0155(9) 0.0183(8) 0.0138(9) 0.0016(7) 0.0032(7) 0.0008(8)
F8 0.0443(9) 0.0513(8) 0.0211(6) 0.0129(6) 0.0129(6) 0.0065(7)
F5 0.0617(10) 0.0351(7) 0.0342(7) -0.0150(6) 0.0257(7) -0.0159(7)
O5 0.0154(7) 0.0253(7) 0.0150(6) -0.0019(5) 0.0006(5) 0.0018(6)
C43 0.0241(11) 0.0224(9) 0.0154(9) 0.0015(7) 0.0024(8) -0.0023(8)
F6 0.0429(8) 0.0336(7) 0.0278(7) -0.0039(5) 0.0092(6) -0.0184(6)
C13 0.0142(10) 0.0323(11) 0.0188(10) 0.0010(8) 0.0018(8) 0.0014(9)
N1 0.0208(9) 0.0187(7) 0.0139(7) 0.0010(6) 0.0000(7) 0.0014(7)
C3 0.0196(10) 0.0201(9) 0.0211(10) 0.0009(8) 0.0043(8) 0.0004(8)
F9 0.0343(8) 0.0378(7) 0.0304(7) -0.0149(6) 0.0138(6) -0.0027(6)
O2 0.0170(7) 0.0353(8) 0.0145(6) -0.0009(6) 0.0042(6) -0.0008(6)
O1 0.0192(7) 0.0266(7) 0.0176(7) -0.0014(6) 0.0080(6) -0.0024(6)
O6 0.0139(7) 0.0297(7) 0.0138(6) -0.0022(5) 0.0017(5) -0.0007(6)
F7 0.0153(6) 0.0801(11) 0.0230(7) -0.0128(7) 0.0063(5) -0.0083(7)
O3 0.0271(8) 0.0221(7) 0.0157(7) 0.0033(5) -0.0006(6) -0.0010(6)
C25 0.0195(10) 0.0229(9) 0.0193(9) 0.0049(8) 0.0038(8) 0.0046(9)
O7 0.0277(8) 0.0177(6) 0.0142(6) 0.0017(5) -0.0043(6) 0.0000(6)
O4 0.0259(8) 0.0192(6) 0.0183(7) 0.0005(5) 0.0059(6) -0.0022(6)
C38 0.0165(9) 0.0170(8) 0.0134(8) -0.0001(7) 0.0034(7) -0.0024(8)
C46 0.0243(11) 0.0183(9) 0.0151(9) 0.0004(7) 0.0048(8) 0.0024(8)
F1 0.0225(7) 0.1132(14) 0.0376(8) -0.0225(9) 0.0151(7) -0.0238(9)
F3 0.0257(8) 0.0951(14) 0.0567(11) 0.0193(10) -0.0181(8) -0.0038(9)
C51 0.0279(11) 0.0166(9) 0.0163(9) 0.0013(7) 0.0029(8) -0.0001(8)
F2 0.0350(9) 0.0728(11) 0.0651(11) -0.0364(9) 0.0123(8) -0.0213(9)
C37 0.0183(10) 0.0161(8) 0.0126(8) 0.0001(7) 0.0006(7) -0.0020(8)
C31 0.0167(9) 0.0168(8) 0.0140(8) 0.0026(7) 0.0009(7) -0.0044(8)
C55 0.0319(12) 0.0199(9) 0.0225(10) -0.0025(8) -0.0027(9) -0.0014(9)
C11 0.0199(10) 0.0219(9) 0.0160(9) 0.0023(7) 0.0044(8) 0.0032(8)
F4 0.0535(10) 0.0351(7) 0.0441(8) 0.0008(6) -0.0234(7) -0.0064(7)
C39 0.0171(9) 0.0139(8) 0.0138(8) 0.0027(7) -0.0006(7) -0.0004(8)
C33 0.0164(10) 0.0265(10) 0.0227(10) 0.0043(8) -0.0032(8) -0.0047(8)
C40 0.0161(10) 0.0220(9) 0.0139(9) 0.0002(7) 0.0014(8) 0.0000(8)
N2 0.0296(10) 0.0221(8) 0.0150(8) 0.0017(6) 0.0023(7) 0.0040(8)
C21 0.0246(11) 0.0344(11) 0.0213(10) 0.0025(9) 0.0030(9) 0.0038(10)
C53 0.0265(11) 0.0299(11) 0.0197(10) 0.0046(8) 0.0067(9) 0.0046(10)
C4 0.0288(12) 0.0232(10) 0.0273(11) -0.0011(8) 0.0081(9) -0.0065(9)
C27 0.0209(10) 0.0201(9) 0.0166(9) -0.0012(7) 0.0043(8) 0.0008(8)
C50 0.0255(11) 0.0171(8) 0.0146(9) 0.0018(7) 0.0019(8) 0.0072(8)
C29 0.0292(11) 0.0240(10) 0.0170(9) -0.0045(8) -0.0002(8) -0.0031(9)
C26 0.0242(11) 0.0229(9) 0.0208(10) 0.0022(8) 0.0043(8) -0.0024(9)
C32 0.0166(10) 0.0257(10) 0.0179(9) 0.0002(8) 0.0024(8) -0.0043(8)
C35 0.0279(11) 0.0283(10) 0.0188(10) -0.0074(8) 0.0023(9) 0.0054(10)
C10 0.0201(10) 0.0228(9) 0.0189(9) 0.0023(8) 0.0077(8) 0.0009(9)
C49 0.0233(11) 0.0220(9) 0.0163(9) 0.0008(7) -0.0017(8) 0.0058(9)
C47 0.0210(10) 0.0195(9) 0.0154(9) -0.0003(7) 0.0012(8) 0.0021(8)
C36 0.0211(10) 0.0271(10) 0.0196(10) -0.0031(8) -0.0003(8) 0.0067(9)
C30 0.0226(10) 0.0174(8) 0.0163(9) -0.0021(7) 0.0003(8) -0.0038(8)
C48 0.0262(11) 0.0207(9) 0.0157(9) -0.0007(7) -0.0021(8) 0.0017(9)
C52 0.0281(11) 0.0190(9) 0.0170(9) 0.0001(7) -0.0026(8) 0.0004(9)
C24 0.0313(13) 0.0393(13) 0.0355(13) 0.0177(11) 0.0091(11) 0.0063(11)
C44 0.0225(11) 0.0250(10) 0.0171(9) -0.0005(8) -0.0020(8) -0.0013(9)
C12 0.0170(10) 0.0387(12) 0.0177(9) -0.0010(8) 0.0060(8) -0.0024(9)
C54 0.0210(10) 0.0293(10) 0.0200(10) 0.0025(8) 0.0011(8) 0.0033(9)
C14 0.0190(11) 0.0570(15) 0.0222(11) -0.0057(11) 0.0054(9) -0.0027(12)
C34 0.0268(11) 0.0282(10) 0.0150(9) -0.0015(8) -0.0041(8) -0.0100(9)
C16 0.0187(10) 0.0559(15) 0.0202(10) 0.0024(10) 0.0034(9) 0.0066(11)
C22 0.0194(10) 0.0320(11) 0.0178(9) 0.0050(8) 0.0035(8) 0.0041(9)
C17 0.0198(11) 0.0572(15) 0.0252(11) 0.0166(11) 0.0067(9) 0.0099(11)
C2 0.0260(11) 0.0340(11) 0.0194(10) -0.0014(9) 0.0061(9) -0.0076(10)
C7 0.0331(13) 0.0579(15) 0.0198(10) -0.0033(10) 0.0107(10) -0.0222(12)
C28 0.0355(13) 0.0214(9) 0.0223(10) -0.0009(8) 0.0070(9) -0.0055(10)
C23 0.0302(12) 0.0286(11) 0.0266(11) 0.0064(9) 0.0067(10) 0.0044(10)
C45 0.0262(11) 0.0164(8) 0.0141(9) 0.0001(7) 0.0003(8) 0.0054(8)
C9 0.0181(10) 0.0259(10) 0.0143(9) 0.0002(8) 0.0034(8) 0.0013(8)
C5 0.0324(13) 0.0296(11) 0.0321(12) -0.0032(9) 0.0029(10) -0.0109(10)
C6 0.0379(14) 0.0420(13) 0.0192(10) -0.0059(9) 0.0030(10) -0.0116(11)
C8 0.0268(12) 0.0487(13) 0.0202(10) -0.0041(10) 0.0071(9) -0.0182(11)
C1 0.0390(14) 0.0482(14) 0.0181(10) -0.0021(10) 0.0060(10) -0.0150(12)
C15 0.0319(13) 0.0743(19) 0.0246(12) -0.0072(12) 0.0028(10) 0.0027(14)
C18 0.0258(13) 0.085(2) 0.0287(13) 0.0265(14) 0.0078(11) 0.0118(14)
C20 0.0312(14) 0.115(3) 0.0204(12) -0.0107(15) 0.0042(11) 0.0087(17)
C19 0.0273(14) 0.116(3) 0.0244(13) 0.0198(16) 0.0081(11) 0.0089(17)

loop_
_atom_type_symbol
_atom_type_description
_atom_type_scat_dispersion_real
_atom_type_scat_dispersion_imag
_atom_type_scat_source
C C 0.0033 0.0016 'International Tables Vol C Tables 4.2.6.8 and 6.1.1.4'
H H 0.0000 0.0000 'International Tables Vol C Tables 4.2.6.8 and 6.1.1.4'
N N 0.0061 0.0033 'International Tables Vol C Tables 4.2.6.8 and 6.1.1.4'
O O 0.0106 0.0060 'International Tables Vol C Tables 4.2.6.8 and 6.1.1.4'
F F 0.0171 0.0103 'International Tables Vol C Tables 4.2.6.8 and 6.1.1.4'
Eu Eu -0.1578 3.6682 'International Tables Vol C Tables 4.2.6.8 and 6.1.1.4'

loop_
_geom_angle_atom_site_label_1
_geom_angle_atom_site_label_2
_geom_angle_atom_site_label_3
_geom_angle
F7 C42 F9 106.85(17)
F7 C42 F8 106.84(17)
F9 C42 F8 105.75(16)
F7 C42 C41 114.75(16)
F9 C42 C41 111.32(16)
F8 C42 C41 110.82(17)
O2 Eu1 O6 146.48(5)
O2 Eu1 O3 85.28(5)
O6 Eu1 O3 105.54(5)
O2 Eu1 O5 142.34(5)
O6 Eu1 O5 70.90(5)
O3 Eu1 O5 75.72(5)
O2 Eu1 O1 70.67(5)
O6 Eu1 O1 142.61(5)
O3 Eu1 O1 73.73(5)
O5 Eu1 O1 72.88(5)
O2 Eu1 O4 74.94(5)
O6 Eu1 O4 78.98(5)
O3 Eu1 O4 70.55(5)
O5 Eu1 O4 125.96(5)
O1 Eu1 O4 131.69(5)
O2 Eu1 O7 98.07(5)
O6 Eu1 O7 91.33(5)
O3 Eu1 O7 144.00(5)
O5 Eu1 O7 80.40(5)
O1 Eu1 O7 73.72(5)
O4 Eu1 O7 145.02(5)
O2 Eu1 N1 76.84(5)
O6 Eu1 N1 75.72(5)
O3 Eu1 N1 142.63(5)
O5 Eu1 N1 135.59(5)
O1 Eu1 N1 127.91(5)
O4 Eu1 N1 73.20(5)
O7 Eu1 N1 71.84(5)
O6 C41 C40 129.63(18)
O6 C41 C42 112.68(16)
C40 C41 C42 117.68(18)
C39 O5 Eu1 139.68(12)
N1 C43 C44 123.10(19)
O2 C13 C12 129.2(2)
O2 C13 C14 112.02(18)
C12 C13 C14 118.79(19)
C43 N1 C47 116.91(17)
C43 N1 Eu1 122.30(13)
C47 N1 Eu1 120.71(13)
C10 C3 C4 122.47(19)
C10 C3 C2 118.70(19)
C4 C3 C2 118.82(19)
C13 O2 Eu1 132.67(13)
C11 O1 Eu1 135.81(13)
C41 O6 Eu1 134.60(12)
C25 O3 Eu1 136.44(13)
O3 C25 C26 123.20(18)
O3 C25 C22 116.51(18)
C26 C25 C22 120.28(18)
C55 O7 Eu1 125.63(12)
C27 O4 Eu1 129.07(12)
C37 C38 C31 121.51(17)
C47 C46 C45 119.69(19)
C52 C51 C50 119.06(19)
C38 C37 C36 119.36(17)
C38 C37 C39 122.16(17)
C36 C37 C39 118.31(18)
C32 C31 C38 121.97(18)
C32 C31 C30 119.04(17)
C38 C31 C30 118.92(18)
O1 C11 C12 122.64(18)
O1 C11 C9 117.07(18)
C12 C11 C9 120.28(17)
O5 C39 C40 123.18(17)
O5 C39 C37 116.83(16)
C40 C39 C37 119.99(17)
C32 C33 C34 120.0(2)
C41 C40 C39 121.29(19)
C53 N2 C52 116.94(17)
C22 C21 C16 121.5(2)
N2 C53 C54 123.5(2)
C5 C4 C3 120.9(2)
O4 C27 C26 128.89(19)
O4 C27 C28 112.83(16)
C26 C27 C28 118.28(18)
C54 C50 C51 117.13(18)
C54 C50 C49 118.70(19)
C51 C50 C49 124.17(19)
C34 C29 C30 120.87(19)
C27 C26 C25 121.67(18)
C33 C32 C31 120.86(19)
C36 C35 C30 121.20(19)
C9 C10 C3 121.92(18)
C48 C49 C50 126.9(2)
N1 C47 C46 123.48(19)
C35 C36 C37 120.4(2)
C35 C30 C29 122.66(18)
C35 C30 C31 118.56(17)
C29 C30 C31 118.71(19)
C49 C48 C45 124.5(2)
N2 C52 C51 123.7(2)
C23 C24 C17 121.2(2)
C43 C44 C45 120.0(2)
C13 C12 C11 121.53(19)
C53 C54 C50 119.6(2)
F2 C14 F3 107.3(2)
F2 C14 F1 106.0(2)
F3 C14 F1 106.7(2)
F2 C14 C13 112.0(2)
F3 C14 C13 110.4(2)
F1 C14 C13 114.04(18)
C29 C34 C33 120.46(19)
C15 C16 C17 119.9(2)
C15 C16 C21 121.6(2)
C17 C16 C21 118.4(2)
C21 C22 C23 119.32(19)
C21 C22 C25 118.36(19)
C23 C22 C25 122.32(19)
C24 C17 C16 119.5(2)
C24 C17 C18 122.4(3)
C16 C17 C18 118.1(3)
C7 C2 C1 123.2(2)
C7 C2 C3 118.29(19)
C1 C2 C3 118.5(2)
C8 C7 C2 121.6(2)
F4 C28 F5 106.34(18)
F4 C28 F6 107.00(19)
F5 C28 F6 106.56(16)
F4 C28 C27 111.01(16)
F5 C28 C27 111.46(19)
F6 C28 C27 114.04(16)
C24 C23 C22 120.1(2)
C46 C45 C44 116.82(17)
C46 C45 C48 123.38(18)
C44 C45 C48 119.81(19)
C10 C9 C8 118.79(18)
C10 C9 C11 118.97(17)
C8 C9 C11 122.22(19)
C4 C5 C6 120.3(2)
C1 C6 C5 120.4(2)
C7 C8 C9 120.7(2)
C6 C1 C2 121.2(2)
C20 C15 C16 119.8(3)
C19 C18 C17 120.7(3)
C15 C20 C19 120.3(3)
C18 C19 C20 121.2(3)

loop_
_geom_bond_atom_site_label_1
_geom_bond_atom_site_label_2
_geom_bond_distance
C42 F7 1.326(2)
C42 F9 1.338(2)
C42 F8 1.345(2)
C42 C41 1.526(3)
Eu1 O2 2.3629(15)
Eu1 O6 2.3730(13)
Eu1 O3 2.3755(13)
Eu1 O5 2.3758(14)
Eu1 O1 2.3822(13)
Eu1 O4 2.3933(13)
Eu1 O7 2.4283(14)
Eu1 N1 2.6003(16)
C41 O6 1.268(2)
C41 C40 1.376(3)
F5 C28 1.335(2)
O5 C39 1.254(2)
C43 N1 1.343(3)
C43 C44 1.386(3)
F6 C28 1.340(2)
C13 O2 1.263(2)
C13 C12 1.379(3)
C13 C14 1.531(3)
N1 C47 1.344(3)
C3 C10 1.413(3)
C3 C4 1.417(3)
C3 C2 1.424(3)
O1 C11 1.252(2)
O3 C25 1.263(2)
C25 C26 1.413(3)
C25 C22 1.497(3)
O7 C55 1.437(2)
O4 C27 1.263(2)
C38 C37 1.368(3)
C38 C31 1.419(3)
C46 C47 1.385(3)
C46 C45 1.393(3)
F1 C14 1.339(3)
F3 C14 1.324(3)
C51 C52 1.384(3)
C51 C50 1.400(3)
F2 C14 1.322(3)
C37 C36 1.423(3)
C37 C39 1.494(3)
C31 C32 1.413(3)
C31 C30 1.421(3)
C11 C12 1.424(3)
C11 C9 1.498(3)
F4 C28 1.335(3)
C39 C40 1.420(3)
C33 C32 1.370(3)
C33 C34 1.414(3)
N2 C53 1.333(3)
N2 C52 1.342(3)
C21 C22 1.369(3)
C21 C16 1.422(3)
C53 C54 1.385(3)
C4 C5 1.366(3)
C27 C26 1.384(3)
C27 C28 1.531(3)
C50 C54 1.390(3)
C50 C49 1.469(3)
C29 C34 1.361(3)
C29 C30 1.421(3)
C35 C36 1.368(3)
C35 C30 1.419(3)
C10 C9 1.374(3)
C49 C48 1.330(3)
C48 C45 1.475(3)
C24 C23 1.370(3)
C24 C17 1.402(4)
C44 C45 1.394(3)
C16 C15 1.414(4)
C16 C17 1.416(4)
C22 C23 1.424(3)
C17 C18 1.435(3)
C2 C7 1.411(3)
C2 C1 1.419(3)
C7 C8 1.365(3)
C9 C8 1.413(3)
C5 C6 1.409(3)
C6 C1 1.358(3)
C15 C20 1.379(4)
C18 C19 1.347(4)
C20 C19 1.407(5)
